data_8107501
loop_
_publ_author_name
'Zou, Fei'
'Zhang, Sheng-Ting'
'Chen, Jue-Yuan'
'Yuan, Lin'

_publ_section_title
;
 The crystal structure of diaqua-bis(4-bromo-2-formylphenoxy)zinc(II),
 C14H12Br2O6Zn
;
_journal_issue 3
_journal_name_full 'Zeitschrift f\"ur Kristallographie - New Crystal Structures'
_journal_page_first 583
_journal_page_last 584
_journal_paper_doi 10.1515/ncrs-2023-0107
_journal_volume 238
_journal_year 2023
_chemical_formula_moiety 'C14 H12 Br2 O6 Zn'
_chemical_formula_sum 'C14 H12 Br2 O6 Zn'
_chemical_formula_weight 501.43
_chemical_name_systematic
;
bis(4-bromo-2-formylphenoxy)zinc dihydrate
;
_space_group_crystal_system monoclinic
_space_group_IT_number 15
_space_group_name_Hall '-C 2yc'
_space_group_name_H-M_alt 'C 1 2/c 1'
_atom_sites_solution_hydrogens mixed
_atom_sites_solution_primary direct
_cell_angle_alpha 90
_cell_angle_beta 103.194(7)
_cell_angle_gamma 90
_cell_formula_units_Z 4
_cell_length_a 29.43(2)
_cell_length_b 4.774(4)
_cell_length_c 11.658(9)
_cell_measurement_reflns_used 4590
_cell_measurement_temperature 296(2)
_cell_measurement_theta_max 27.06
_cell_measurement_theta_min 2.84
_cell_volume 1595(2)
_computing_cell_refinement 'Bruker SMART [1]'
_computing_data_collection 'Bruker SMART [1]'
_computing_data_reduction 'Bruker SAINT [1]'
_computing_molecular_graphics 'Bruker SHELXTL [1]'
_computing_publication_material 'Bruker SHELXTL [1]'
_computing_structure_refinement 'SHELXL-2014/7 [3]'
_computing_structure_solution 'SHELXT  [2]'
_diffrn_ambient_temperature 296.15
_diffrn_measured_fraction_theta_full 1.000
_diffrn_measured_fraction_theta_max 1.000
_diffrn_measurement_device_type 'Bruker APEX-II CCD'
_diffrn_measurement_method '\f and \w scans'
_diffrn_radiation_type MoK\a
_diffrn_radiation_wavelength 0.71073
_diffrn_reflns_av_R_equivalents 0.0329
_diffrn_reflns_av_unetI/netI 0.0260
_diffrn_reflns_Laue_measured_fraction_full 1.000
_diffrn_reflns_Laue_measured_fraction_max 1.000
_diffrn_reflns_limit_h_max 34
_diffrn_reflns_limit_h_min -34
_diffrn_reflns_limit_k_max 5
_diffrn_reflns_limit_k_min -5
_diffrn_reflns_limit_l_max 13
_diffrn_reflns_limit_l_min -13
_diffrn_reflns_number 6951
_diffrn_reflns_point_group_measured_fraction_full 1.000
_diffrn_reflns_point_group_measured_fraction_max 1.000
_diffrn_reflns_theta_full 25.008
_diffrn_reflns_theta_max 25.008
_diffrn_reflns_theta_min 1.422
_exptl_absorpt_coefficient_mu 6.578
_exptl_absorpt_correction_T_max 0.7456
_exptl_absorpt_correction_T_min 0.4150
_exptl_absorpt_correction_type multi-scan
_exptl_absorpt_process_details
;
SADABS-2014/5 (Bruker,2014/5) was used for absorption correction.
wR2(int) was 0.1516 before and 0.0550 after correction.
The Ratio of minimum to maximum transmission is 0.5566.
The \l/2 correction factor is 0.00150.
;
_exptl_crystal_density_diffrn 2.089
_exptl_crystal_description block
_exptl_crystal_F_000 976
_exptl_crystal_size_max 0.46
_exptl_crystal_size_mid 0.39
_exptl_crystal_size_min 0.31
_refine_diff_density_max 0.387
_refine_diff_density_min -0.451
_refine_diff_density_rms 0.069
_refine_ls_extinction_coef 0.00074(19)
_refine_ls_extinction_expression Fc^*^=kFc[1+0.001xFc^2^\l^3^/sin(2\q)]^-1/4^
_refine_ls_extinction_method 'SHELXL-2016/6 (Sheldrick 2016)'
_refine_ls_goodness_of_fit_ref 1.078
_refine_ls_hydrogen_treatment mixed
_refine_ls_matrix_type full
_refine_ls_number_parameters 112
_refine_ls_number_reflns 1406
_refine_ls_number_restraints 0
_refine_ls_restrained_S_all 1.078
_refine_ls_R_factor_all 0.0265
_refine_ls_R_factor_gt 0.0235
_refine_ls_shift/su_max 0.001
_refine_ls_shift/su_mean 0.000
_refine_ls_structure_factor_coef Fsqd
_refine_ls_weighting_details 'w=1/[\s^2^(Fo^2^)+(0.0300P)^2^+2.6760P] where P=(Fo^2^+2Fc^2^)/3'
_refine_ls_weighting_scheme calc
_refine_ls_wR_factor_gt 0.0631
_refine_ls_wR_factor_ref 0.0647
_reflns_Friedel_coverage 0.000
_reflns_Friedel_fraction_full .
_reflns_Friedel_fraction_max .
_reflns_number_gt 1282
_reflns_number_total 1406
_reflns_threshold_expression 'I > 2\s(I)'
_cod_data_source_file suppl_j_ncrs-2023-0107_suppl_001.cif
_cod_data_source_block 0m_a
_cod_database_code 8107501
_shelx_space_group_comment
;
The symmetry employed for this shelxl refinement is uniquely defined
by the following loop, which should always be used as a source of
symmetry information in preference to the above space-group names.
They are only intended as comments.
;
_olex2_refinement_description
;
1. Fixed Uiso
 At 1.2 times of:
  All C(H) groups
 At 1.5 times of:
  All O(H) groups
2.a Rotating group:
 O3(H3A)
2.b Aromatic/amide H refined with riding coordinates:
 C5(H5), C7(H7), C3(H3), C2(H2)
;
_olex2_submission_special_instructions 'No special instructions were received'

loop_
_space_group_symop_operation_xyz
'x, y, z'
'-x, y, -z+1/2'
'x+1/2, y+1/2, z'
'-x+1/2, y+1/2, -z+1/2'
'-x, -y, -z'
'x, -y, z-1/2'
'-x+1/2, -y+1/2, -z'
'x+1/2, -y+1/2, z-1/2'

loop_
_atom_site_label
_atom_site_type_symbol
_atom_site_fract_x
_atom_site_fract_y
_atom_site_fract_z
_atom_site_U_iso_or_equiv
_atom_site_adp_type
_atom_site_occupancy
_atom_site_site_symmetry_order
_atom_site_calc_flag
_atom_site_refinement_flags_posn
_atom_site_refinement_flags_adp
_atom_site_refinement_flags_occupancy
_atom_site_disorder_assembly
_atom_site_disorder_group
Zn1 Zn 0.000000 0.000000 0.000000 0.02945(16) Uani 1 2 d S T P . .
Br1 Br 0.22301(2) 0.41307(10) -0.15865(3) 0.06235(18) Uani 1 1 d . . . . .
O1 O 0.05905(6) 0.2199(4) 0.05857(16) 0.0335(4) Uani 1 1 d . . . . .
O2 O -0.03340(7) 0.2070(4) 0.11757(16) 0.0337(4) Uani 1 1 d . . . . .
C1 C 0.09456(9) 0.2460(5) 0.0101(2) 0.0283(5) Uani 1 1 d . . . . .
O3 O 0.02383(8) -0.3061(4) 0.13883(18) 0.0374(5) Uani 1 1 d . . . . .
H3A H 0.040732 -0.430456 0.115160 0.056 Uiso 1 1 d GR . . . .
C4 C 0.17177(10) 0.3396(7) -0.0903(3) 0.0391(7) Uani 1 1 d . . . . .
C6 C 0.10011(9) 0.0945(5) -0.0909(2) 0.0292(6) Uani 1 1 d . . . . .
C5 C 0.13898(10) 0.1455(6) -0.1397(2) 0.0365(6) Uani 1 1 d . . . . .
H5 H 0.142333 0.046330 -0.205909 0.044 Uiso 1 1 calc R . . . .
C7 C 0.06901(10) -0.1242(6) -0.1452(2) 0.0338(6) Uani 1 1 d . . . . .
H7 H 0.076727 -0.213798 -0.209017 0.041 Uiso 1 1 calc R . . . .
C3 C 0.16772(10) 0.4840(7) 0.0104(3) 0.0410(7) Uani 1 1 d . . . . .
H3 H 0.190588 0.612163 0.044764 0.049 Uiso 1 1 calc R . . . .
C2 C 0.13029(10) 0.4385(6) 0.0590(3) 0.0380(7) Uani 1 1 d . . . . .
H2 H 0.128237 0.537199 0.126435 0.046 Uiso 1 1 calc R . . . .
H3B H 0.0048(15) -0.384(10) 0.151(4) 0.070(15) Uiso 1 1 d . . . . .

loop_
_atom_site_aniso_label
_atom_site_aniso_U_11
_atom_site_aniso_U_22
_atom_site_aniso_U_33
_atom_site_aniso_U_23
_atom_site_aniso_U_13
_atom_site_aniso_U_12
Zn1 0.0307(3) 0.0287(3) 0.0310(3) -0.00329(17) 0.01128(19) -0.00532(18)
Br1 0.0361(2) 0.1011(4) 0.0551(2) 0.00703(19) 0.02145(17) -0.01371(18)
O1 0.0327(10) 0.0370(10) 0.0344(10) -0.0071(8) 0.0150(8) -0.0077(8)
O2 0.0359(11) 0.0312(10) 0.0369(10) -0.0050(8) 0.0142(8) -0.0062(8)
C1 0.0272(14) 0.0299(13) 0.0281(12) 0.0040(10) 0.0073(11) 0.0008(10)
O3 0.0425(13) 0.0328(11) 0.0380(11) -0.0004(8) 0.0113(10) -0.0015(10)
C4 0.0282(15) 0.0524(18) 0.0386(16) 0.0099(13) 0.0116(12) -0.0018(13)
C6 0.0283(14) 0.0309(13) 0.0294(13) 0.0026(10) 0.0084(11) 0.0018(11)
C5 0.0364(16) 0.0427(16) 0.0329(14) 0.0034(12) 0.0134(12) 0.0021(12)
C7 0.0394(16) 0.0344(14) 0.0303(14) -0.0036(11) 0.0138(12) -0.0006(12)
C3 0.0268(15) 0.0509(18) 0.0435(17) -0.0001(14) 0.0046(13) -0.0092(13)
C2 0.0321(16) 0.0462(17) 0.0362(15) -0.0078(12) 0.0084(13) -0.0068(12)

loop_
_atom_type_symbol
_atom_type_description
_atom_type_scat_dispersion_real
_atom_type_scat_dispersion_imag
_atom_type_scat_source
C C 0.0033 0.0016 'International Tables Vol C Tables 4.2.6.8 and 6.1.1.4'
H H 0.0000 0.0000 'International Tables Vol C Tables 4.2.6.8 and 6.1.1.4'
Br Br -0.2901 2.4595 'International Tables Vol C Tables 4.2.6.8 and 6.1.1.4'
O O 0.0106 0.0060 'International Tables Vol C Tables 4.2.6.8 and 6.1.1.4'
Zn Zn 0.2839 1.4301 'International Tables Vol C Tables 4.2.6.8 and 6.1.1.4'

loop_
_geom_angle_atom_site_label_1
_geom_angle_atom_site_label_2
_geom_angle_atom_site_label_3
_geom_angle
_geom_angle_site_symmetry_1
_geom_angle_site_symmetry_3
O1 Zn1 O1 180.0 . 5
O1 Zn1 O2 91.69(8) 5 5
O1 Zn1 O2 88.31(8) 5 .
O1 Zn1 O2 88.31(8) . 5
O1 Zn1 O2 91.69(8) . .
O1 Zn1 O3 89.50(9) 5 5
O1 Zn1 O3 90.51(9) 5 .
O1 Zn1 O3 89.49(9) . .
O1 Zn1 O3 90.50(9) . 5
O2 Zn1 O2 180.0 5 .
O2 Zn1 O3 87.14(9) . .
O2 Zn1 O3 92.86(9) 5 .
O2 Zn1 O3 92.86(9) . 5
O2 Zn1 O3 87.14(9) 5 5
O3 Zn1 O3 180.0 5 .
C1 O1 Zn1 128.24(17) . .
C7 O2 Zn1 124.87(17) 5 .
O1 C1 C6 124.4(2) . .
O1 C1 C2 118.9(2) . .
C2 C1 C6 116.7(2) . .
C5 C4 Br1 120.1(2) . .
C5 C4 C3 120.3(3) . .
C3 C4 Br1 119.6(2) . .
C1 C6 C7 123.6(2) . .
C5 C6 C1 120.2(2) . .
C5 C6 C7 116.2(2) . .
C4 C5 C6 120.4(3) . .
O2 C7 C6 127.8(3) 5 .
C2 C3 C4 120.3(3) . .
C3 C2 C1 122.1(3) . .

loop_
_geom_bond_atom_site_label_1
_geom_bond_atom_site_label_2
_geom_bond_distance
_geom_bond_site_symmetry_2
Zn1 O1 2.011(2) .
Zn1 O1 2.011(2) 5
Zn1 O2 2.106(2) 5
Zn1 O2 2.106(2) .
Zn1 O3 2.175(2) 5
Zn1 O3 2.175(2) .
Br1 C4 1.892(3) .
O1 C1 1.303(3) .
O2 C7 1.230(3) 5
C1 C6 1.422(4) .
C1 C2 1.415(4) .
C4 C5 1.367(4) .
C4 C3 1.389(4) .
C6 C5 1.410(4) .
C6 C7 1.437(4) .
C3 C2 1.367(4) .
